data_4133575
loop_
_publ_author_name
'Ott, Jonas C.'
'Wadepohl, Hubert'
'Enders, Markus'
'Gade, Lutz H.'

_publ_section_title
;
 Taking Solution Proton NMR to Its Extreme: Prediction and Detection of a
 Hydride Resonance in an Intermediate-Spin Iron Complex.
;
_journal_issue 50
_journal_name_full 'Journal of the American Chemical Society'
_journal_page_first 17413
_journal_page_last 17417
_journal_paper_doi 10.1021/jacs.8b11330
_journal_volume 140
_journal_year 2018
_chemical_absolute_configuration ad
_chemical_formula_moiety 'C45 H69 Fe N P2'
_chemical_formula_sum 'C45 H69 Fe N P2'
_chemical_formula_weight 741.80
_chemical_properties_physical 'air-sensitive, moisture-sensitive'
_space_group_crystal_system tetragonal
_space_group_IT_number 82
_space_group_name_Hall 'I -4'
_space_group_name_H-M_alt 'I -4'
_atom_sites_solution_hydrogens geom
_atom_sites_solution_primary dual
_atom_sites_solution_secondary difmap
_audit_block_code ga_jo23
_audit_creation_date 2018-08-23
_audit_creation_method
;
Olex2 1.2
(compiled May 29 2018 13:30:08 for OlexSys, GUI svn.r5506)
;
_audit_update_record '24.09.2018 16:54:29 CEST UTC+02:00  encif 1.84'
_cell_angle_alpha 90
_cell_angle_beta 90
_cell_angle_gamma 90
_cell_formula_units_Z 8
_cell_length_a 23.62428(11)
_cell_length_b 23.62428(11)
_cell_length_c 15.31409(13)
_cell_measurement_reflns_used 40541
_cell_measurement_temperature 120(1)
_cell_measurement_theta_max 70.8050
_cell_measurement_theta_min 5.0680
_cell_volume 8546.89(9)
_computing_cell_refinement 'CrysAlisPro 1.171.39.46 (Rigaku OD, 2018)'
_computing_data_collection 'CrysAlisPro 1.171.39.46 (Rigaku OD, 2018)'
_computing_data_reduction 'CrysAlisPro 1.171.39.46 (Rigaku OD, 2018)'
_computing_molecular_graphics 'Olex2 (Dolomanov et al., 2009)'
_computing_publication_material 'encif (Wadepohl, 2009-17); encifer 1.5.2 (CCDC, 2016)'
_computing_structure_refinement 'ShelXL (Sheldrick, 2015)'
_computing_structure_solution 'SIR2014 (Giacovazzo et al., 2014)'
_diffrn_ambient_environment 'perfluoro polyether oil / N~2~'
_diffrn_ambient_temperature 120(1)
_diffrn_detector 'CCD plate'
_diffrn_detector_area_resol_mean 7.9621
_diffrn_detector_type Eos
_diffrn_measured_fraction_theta_full 0.999
_diffrn_measured_fraction_theta_max 0.997
_diffrn_measurement_details
;
List of Runs (angles in degrees, time in seconds):

  # Type    Start    End  Width  t~exp~   \w     \q     \k     \f   Frames
--------------------------------------------------------------------------
  1  \w    -15.00  12.00   1.00    8.00    --    0.00  57.00 -60.00   27
  2  \w    -55.00 -30.00   1.00    8.00    --    0.00 121.00 176.00   25
  3  \w    -19.00  22.00   1.00    8.00    --    0.00  57.00 120.00   41
  4  \w     19.00  69.00   1.00    8.00    --    0.00  57.00 -60.00   50
  5  \w     28.00  69.00   1.00    8.00    --    0.00  57.00 120.00   41
  6  \w     -8.00  68.00   1.00    8.00    --    0.00  77.00  30.00   76
  7  \w    -22.00  19.00   1.00    8.00    --   10.00  99.00-158.54   41
  8  \w    -25.00  13.00   1.00    8.00    --   18.00 107.00 -64.98   38
  9  \w    -19.00   6.00   1.00   15.00    --   30.00 112.00  76.68   25
 10  \w     -1.00  24.00   1.00   15.00    --   38.00  93.00-114.56   25
 11  \w      5.00  31.00   1.00   15.00    --   42.00  89.00  42.42   26
 12  \w      7.00  32.00   1.00   15.00    --   42.00  86.00 158.08   25
 13  \w      6.00  31.00   1.00   15.00    --   42.00  88.00-109.65   25
 14  \w     13.00  38.00   1.00   15.00    --   46.00  83.00-176.30   25
 15  \w     13.00  38.00   1.00   15.00    --   46.00  82.00 -87.02   25
 16  \w     12.00  38.00   1.00   15.00    --   46.00  84.00   8.10   26
 17  \w     18.00  43.00   1.00   15.00    --   50.00  80.00  62.79   25
 18  \w     17.00  42.00   1.00   15.00    --   50.00  82.00 -52.37   25
 19  \w     18.00  43.00   1.00   15.00    --   50.00  80.00 122.59   25
 20  \w     25.00  52.00   1.00   15.00    --   54.00  77.00-150.00   27
 21  \w    -14.00  74.00   1.00   15.00    --   54.00 -57.00 -30.00   88
 22  \w    -15.00  75.00   1.00   15.00    --   54.00 -57.00  60.00   90
 23  \w     27.00  53.00   1.00   15.00    --   54.00  77.00-180.00   26
 24  \w     76.00 102.00   1.00   15.00    --   54.00-125.00-120.00   26
 25  \w      1.00  96.00   1.00   15.00    --   54.00 -99.00-120.00   95
 26  \w     24.00  50.00   1.00   15.00    --   54.00  77.00  90.00   26
 27  \w     27.00  53.00   1.00   15.00    --   54.00  77.00-120.00   26
 28  \w     27.00  53.00   1.00   15.00    --   54.00  77.00 -90.00   26
 29  \w     31.00  60.00   1.00   15.00    --   54.00-125.00-120.00   29
 30  \w     24.00  50.00   1.00   15.00    --   54.00  77.00 150.00   26
 31  \w     29.00  55.00   1.00   15.00    --   58.00  77.00 -76.41   26
 32  \w     32.00  58.00   1.00   15.00    --   58.00  74.00 -54.25   26
 33  \w     30.00  56.00   1.00   15.00    --   58.00  77.00 -31.36   26
 34  \w     29.00  55.00   1.00   15.00    --   58.00  76.00 -15.49   26
 35  \w     99.00 125.00   1.00   15.00    --   58.00  77.00 -31.36   26
 36  \w     30.00  58.00   1.00   15.00    --   58.00  76.00  20.26   28
 37  \w     31.00  56.00   1.00   15.00    --   58.00  75.00  85.15   25
 38  \w    103.00 128.00   1.00   15.00    --   58.00  76.00  20.26   25
 39  \w     41.00  67.00   1.00   15.00    --   58.00  75.00 133.88   26
 40  \w     30.00  56.00   1.00   15.00    --   58.00  77.00 123.43   26
 41  \w     29.00  55.00   1.00   15.00    --   58.00  76.00-101.43   26
 42  \w     29.00  59.00   1.00   15.00    --   58.00  76.00  60.51   30
 43  \w     34.00  59.00   1.00   15.00    --   62.00  75.00 109.94   25
 44  \w     35.00  62.00   1.00   15.00    --   62.00  72.00-146.16   27
 45  \w     32.00  73.00   1.00   15.00    --   62.00  77.00 170.02   41
 46  \w     34.00  60.00   1.00   15.00    --   62.00  74.00-129.92   26
 47  \w     36.00  61.00   1.00   15.00    --   62.00  74.00 -84.10   25
 48  \w     35.00  61.00   1.00   15.00    --   62.00  75.00 -37.59   26
 49  \w     35.00  83.00   1.00   15.00    --   62.00  74.00  97.73   48
 50  \w     55.00 122.00   1.00   15.00    --   62.00  63.00  11.98   67
 51  \w     35.00  62.00   1.00   15.00    --   62.00  73.00 159.58   27
 52  \w     37.00  63.00   1.00   15.00    --   62.00  76.00 -21.85   26
 53  \w     40.00  66.00   1.00   15.00    --   66.00  70.00  91.73   26
 54  \w     38.00  91.00   1.00   15.00    --   66.00  74.00 156.25   53
 55  \w     41.00  67.00   1.00   15.00    --   70.00  76.00-129.41   26
 56  \w     41.00  71.00   1.00   15.00    --   70.00  75.00  25.18   30
 57  \w     65.00 117.00   1.00   15.00    --   70.00  66.00 109.17   52
 58  \w     46.00  85.00   1.00   15.00    --   74.00  74.00 -18.57   39
 59  \w     47.00  73.00   1.00   15.00    --   74.00  72.00 -55.13   26
 60  \w     52.00  92.00   1.00   15.00    --   74.00  70.00-179.18   40
 61  \w     52.00  92.00   1.00   15.00    --   74.00  72.00-114.02   40
 62  \w     55.00  84.00   1.00   15.00    --   78.00  64.00  38.86   29
 63  \w     51.00 143.00   1.00   15.00    --   78.00  72.00  91.46   92
 64  \w     49.00  79.00   1.00   15.00    --   78.00  75.00 159.12   30
 65  \w     48.00  74.00   1.00   15.00    --   78.00  77.00 -97.38   26
 66  \w     61.00 111.00   1.00   25.00    --   82.00  62.00 -82.45   50
 67  \w    113.00 148.00   1.00   25.00    --   82.00  61.00 -58.28   35
 68  \w     61.00 110.00   1.00   25.00    --   82.00  61.00 -58.28   49
 69  \w     62.00 101.00   1.00   25.00    --   82.00  43.00  51.12   39
 70  \w     54.00  87.00   1.00   25.00    --   82.00  74.00-148.29   33
 71  \w     64.00  93.00   1.00   25.00    --   82.00  58.00 142.72   29
 72  \w     64.00  90.00   1.00   25.00    --   86.00  67.00  82.98   26
 73  \w     60.00 106.00   1.00   25.00    --   86.00  71.00-135.44   46
 74  \w     65.00  99.00   1.00   25.00    --   86.00  58.00 152.37   34
 75  \w     66.00  93.00   1.00   25.00    --   86.00  48.00  20.27   27
 76  \w     63.00 148.00   1.00   25.00    --   86.00  48.00 -16.05   85
 77  \w     59.00 154.00   1.00   25.00    --   86.00  72.00  50.10   95
 78  \w     70.00  98.00   1.00   25.00    --   94.00  69.00 -43.65   28
 79  \w     70.00 121.00   1.00   25.00    --   98.00  73.00-179.17   51
 80  \w     86.00 165.00   1.00   25.00    --  108.00  64.00 -90.00   79
 81  \w     42.00 131.00   1.00   25.00    --  108.00 -64.00 -30.00   89
 82  \w     95.00 131.00   1.00   25.00    --  108.00 -64.00 150.00   36
 83  \w     47.00  73.00   1.00   25.00    --  108.00 -64.00 150.00   26
 84  \w     36.00  95.00   1.00   25.00    --  108.00 -92.00 -60.00   59
 85  \w    116.00 159.00   1.00   25.00    --  108.00  38.00-180.00   43
 86  \w     82.00 112.00   1.00   25.00    --  108.00  38.00-180.00   30
 87  \w     81.00 112.00   1.00   25.00    --  108.00-111.00 150.00   31
 88  \w     37.00  84.00   1.00   25.00    --  108.00 -92.00 150.00   47
 89  \w     37.00  76.00   1.00   25.00    --  108.00-111.00 150.00   39
 90  \w     86.00 112.00   1.00   25.00    --  108.00  64.00 150.00   26
 91  \w     86.00 111.00   1.00   25.00    --  108.00  64.00 120.00   25
 92  \w     86.00 165.00   1.00   25.00    --  108.00  64.00  60.00   79
 93  \w     86.00 164.00   1.00   25.00    --  108.00  64.00  30.00   78
 94  \w     86.00 113.00   1.00   25.00    --  108.00  64.00   0.00   27
 95  \w     78.00 104.00   1.00   25.00    --  108.00  77.00-150.00   26
 96  \w     85.00 173.00   1.00   25.00    --  108.00  64.00  90.00   88
 97  \w     78.00 104.00   1.00   25.00    --  108.00  77.00 -60.00   26
 98  \w     85.00 111.00   1.00   25.00    --  108.00  64.00-120.00   26
 99  \w     78.00 104.00   1.00   25.00    --  108.00  77.00 -30.00   26
100  \w     79.00 105.00   1.00   25.00    --  108.00  77.00 -90.00   26
101  \w     38.00 104.00   1.00   25.00    --  108.00 -92.00-150.00   66
102  \w     81.00 107.00   1.00   25.00    --  108.00  77.00-180.00   26
103  \w     79.00 174.00   1.00   25.00    --  108.00  77.00 120.00   95
104  \w     78.00 104.00   1.00   25.00    --  108.00  77.00  90.00   26
105  \w    114.00 157.00   1.00   25.00    --  108.00  77.00-120.00   43
106  \w     78.00 109.00   1.00   25.00    --  108.00  77.00-120.00   31
107  \w     77.00 103.00   1.00   25.00    --  108.00-111.00  90.00   26
108  \w     79.00 105.00   1.00   25.00    --  108.00  77.00  30.00   26
109  \w     78.00 176.00   1.00   25.00    --  108.00  77.00   0.00   98
110  \w     85.00 174.00   1.00   25.00    --  108.00  64.00-180.00   89
111  \w     85.00 174.00   1.00   25.00    --  108.00  64.00-150.00   89
112  \w     87.00 174.00   1.00   25.00    --  108.00  64.00 -60.00   87
113  \w     82.00 144.00   1.00   25.00    --  108.00  38.00 -60.00   62
114  \w     85.00 112.00   1.00   25.00    --  108.00-111.00   0.00   27
115  \w     46.00  72.00   1.00   25.00    --  108.00-111.00   0.00   26
116  \w     85.00 174.00   1.00   25.00    --  108.00  64.00 -30.00   89
117  \w    141.00 174.00   1.00   25.00    --  108.00  77.00 150.00   33
118  \w     78.00 104.00   1.00   25.00    --  108.00  77.00 150.00   26
119  \w     78.00 104.00   1.00   25.00    --  108.00  77.00  60.00   26
;
_diffrn_measurement_device 'four-circle diffractometer'
_diffrn_measurement_device_type 'Agilent SuperNova, Dual, Cu at home/near, Eos'
_diffrn_measurement_method '\w scans'
_diffrn_measurement_specimen_support 'polyimid foil'
_diffrn_orient_matrix_type 'CrysAlisPro convention (1999,Acta A55,543-557)'
_diffrn_orient_matrix_UB_11 0.0460111000
_diffrn_orient_matrix_UB_12 -0.0427126000
_diffrn_orient_matrix_UB_13 -0.0272123000
_diffrn_orient_matrix_UB_21 -0.0456711000
_diffrn_orient_matrix_UB_22 -0.0382351000
_diffrn_orient_matrix_UB_23 -0.0408831000
_diffrn_orient_matrix_UB_31 0.0070077000
_diffrn_orient_matrix_UB_32 0.0310700000
_diffrn_orient_matrix_UB_33 -0.0878127000
_diffrn_radiation_monochromator mirror
_diffrn_radiation_probe x-ray
_diffrn_radiation_type 'Cu K\a'
_diffrn_radiation_wavelength 1.54184
_diffrn_reflns_av_R_equivalents 0.0395
_diffrn_reflns_av_unetI/netI 0.0166
_diffrn_reflns_Laue_measured_fraction_full 0.999
_diffrn_reflns_Laue_measured_fraction_max 0.997
_diffrn_reflns_limit_h_max 28
_diffrn_reflns_limit_h_min -28
_diffrn_reflns_limit_k_max 28
_diffrn_reflns_limit_k_min -28
_diffrn_reflns_limit_l_max 18
_diffrn_reflns_limit_l_min -18
_diffrn_reflns_number 96978
_diffrn_reflns_point_group_measured_fraction_full 1.000
_diffrn_reflns_point_group_measured_fraction_max 0.994
_diffrn_reflns_theta_full 67.684
_diffrn_reflns_theta_max 71.207
_diffrn_reflns_theta_min 3.439
_diffrn_source 'microfocus X-Ray tube'
_diffrn_source_type 'Agilent SuperNova (Cu) X-ray Source'
_exptl_absorpt_coefficient_mu 3.746
_exptl_absorpt_correction_T_max 1.000
_exptl_absorpt_correction_T_min 0.663
_exptl_absorpt_correction_type gaussian
_exptl_absorpt_process_details
;
CrysAlisPro 1.171.39.46 (Rigaku Oxford Diffraction, 2018)
Numerical absorption correction based on gaussian integration over
 a multifaceted crystal model (Busing & Levy, 1957).
Empirical absorption correction using spherical harmonics,
 implemented in SCALE3 ABSPACK scaling algorithm.
;
_exptl_crystal_colour orange
_exptl_crystal_colour_primary orange
_exptl_crystal_density_diffrn 1.153
_exptl_crystal_description plate
_exptl_crystal_F_000 3216
_exptl_crystal_size_max 0.216
_exptl_crystal_size_mid 0.172
_exptl_crystal_size_min 0.086
_refine_diff_density_max 0.434
_refine_diff_density_min -0.386
_refine_diff_density_rms 0.056
_refine_ls_abs_structure_details
;
 Refined as an inversion twin.
;
_refine_ls_abs_structure_Flack 0.019(4)
_refine_ls_extinction_method none
_refine_ls_goodness_of_fit_ref 1.069
_refine_ls_hydrogen_treatment constr
_refine_ls_matrix_type full
_refine_ls_number_parameters 495
_refine_ls_number_reflns 8243
_refine_ls_number_restraints 97
_refine_ls_restrained_S_all 1.067
_refine_ls_R_factor_all 0.0419
_refine_ls_R_factor_gt 0.0395
_refine_ls_shift/su_max 0.001
_refine_ls_shift/su_mean 0.000
_refine_ls_structure_factor_coef Fsqd
_refine_ls_weighting_details 'w=1/[\s^2^(Fo^2^)+(0.0733P)^2^+5.7042P] where P=(Fo^2^+2Fc^2^)/3'
_refine_ls_weighting_scheme calc
_refine_ls_wR_factor_gt 0.1095
_refine_ls_wR_factor_ref 0.1119
_reflns_Friedel_coverage 0.917
_reflns_Friedel_fraction_full 1.000
_reflns_Friedel_fraction_max 0.991
_reflns_number_gt 7871
_reflns_number_total 8243
_reflns_threshold_expression 'I > 2\s(I)'
_cod_data_source_file ja8b11330_si_002.cif
_cod_data_source_block ga_jo23
_cod_original_cell_volume 8546.89(11)
_cod_database_code 4133575
_audit_block_refno 3157
_audit_block_usercomment 'jo228 orange plate'
_shelx_space_group_comment
;
The symmetry employed for this shelxl refinement is uniquely defined
by the following loop, which should always be used as a source of
symmetry information in preference to the above space-group names.
They are only intended as comments.
;
_shelx_estimated_absorpt_t_max 0.706
_shelx_estimated_absorpt_t_min 0.706
_reflns_odcompleteness_completeness 99.95
_reflns_odcompleteness_iscentric 1
_reflns_odcompleteness_theta 66.97
_shelxl_version_number 2018/3
_olex2_refinement_description
;
1. Twinned data refinement
 Scales: 0.981(4)
 0.019(4)
2. Fixed Uiso
 At 1.2 times of:
  All C(H) groups, All C(H,H) groups
 At 1.5 times of:
  All C(H,H,H) groups
3. Restrained distances
 C5-C16A \\sim C5-C16B
 with sigma of 0.02
4. Uiso/Uaniso restraints and constraints
C2 \\sim C3 \\sim C4 \\sim C5 \\sim C6 \\sim C7 \\sim C8 \\sim C9 \\sim C10
\\sim C11 \\sim C12 \\sim C13 \\sim C14 \\sim C15 \\sim C16A \\sim C17A \\sim
C18A \\sim C19A \\sim C16B \\sim C17B \\sim C18B \\sim C19B \\sim C20 \\sim C21
\\sim C22 \\sim C23 \\sim C24 \\sim C25 \\sim C26 \\sim C27 \\sim C28 \\sim C29
\\sim C30 \\sim C31 \\sim C32 \\sim C33 \\sim C34 \\sim C35 \\sim C36 \\sim C37
\\sim C38 \\sim C39 \\sim C40 \\sim C41 \\sim C42 \\sim C43 \\sim C44 \\sim C45
\\sim C46: within 1A with sigma of 0.01 and sigma for terminal atoms of 0.01
Uanis(C16A) = Uanis(C16B)
5. Rigid body (RIGU) restrains
 C16A, C17A, C18A, C19A, C16B, C17B, C18B, C19B
 with sigma for 1-2 distances of 0.004 and sigma for 1-3 distances of 0.004
 C20, C21, C22, C23
 with sigma for 1-2 distances of 0.004 and sigma for 1-3 distances of 0.004
6. Same fragment restrains
{C16A, C18A, C19A, C17A} sigma for 1-2: 0.02, 1-3: 0.04
as
{C16A, C17A, C18A, C19A}
{C16B, C18B, C19B, C17B} sigma for 1-2: 0.02, 1-3: 0.04
as
{C16B, C17B, C18B, C19B}
{C20, C22, C23, C21} sigma for 1-2: 0.02, 1-3: 0.04
as
{C20, C21, C22, C23}
7. Others
 Sof(C16B)=Sof(C17B)=Sof(H17D)=Sof(H17E)=Sof(H17F)=Sof(C18B)=Sof(H18D)=
 Sof(H18E)=Sof(H18F)=Sof(C19B)=Sof(H19D)=Sof(H19E)=Sof(H19F)=1-FVAR(1)
 Sof(C16A)=Sof(C17A)=Sof(H17A)=Sof(H17B)=Sof(H17C)=Sof(C18A)=Sof(H18A)=
 Sof(H18B)=Sof(H18C)=Sof(C19A)=Sof(H19A)=Sof(H19B)=Sof(H19C)=FVAR(1)
8.a Secondary CH2 refined with riding coordinates:
 C14(H14A,H14B), C15(H15A,H15B), C40(H40A,H40B)
8.b Aromatic/amide H refined with riding coordinates:
 C4(H4), C6(H6), C9(H9), C11(H11), C42(H42), C43(H43), C44(H44), C45(H45),
 C46(H46)
8.c Idealised Me refined as rotating group:
 C17A(H17A,H17B,H17C), C18A(H18A,H18B,H18C), C19A(H19A,H19B,H19C), C17B(H17D,
 H17E,H17F), C18B(H18D,H18E,H18F), C19B(H19D,H19E,H19F), C21(H21A,H21B,H21C),
 C22(H22A,H22B,H22C), C23(H23A,H23B,H23C), C25(H25A,H25B,H25C), C26(H26A,H26B,
 H26C), C27(H27A,H27B,H27C), C29(H29A,H29B,H29C), C30(H30A,H30B,H30C), C31(H31A,
 H31B,H31C), C33(H33A,H33B,H33C), C34(H34A,H34B,H34C), C35(H35A,H35B,H35C),
 C37(H37A,H37B,H37C), C38(H38A,H38B,H38C), C39(H39A,H39B,H39C)
;
_olex2_submission_special_instructions 'No special instructions were received'
_oxdiff_exptl_absorpt_empirical_details
;
Empirical correction (ABSPACK) includes:
- Absorption correction using spherical harmonics
- Frame scaling
- Detector area scaling
;
_oxdiff_exptl_absorpt_empirical_full_max 1.249
_oxdiff_exptl_absorpt_empirical_full_min 0.815
_cell_oxdiff_length_a 23.6256(4)
_cell_oxdiff_length_b 23.6266(4)
_cell_oxdiff_length_c 15.3117(2)
_cell_oxdiff_angle_alpha 89.9750(13)
_cell_oxdiff_angle_beta 89.9974(13)
_cell_oxdiff_angle_gamma 89.9835(13)
_cell_oxdiff_volume 8546.9(2)
_cell_oxdiff_measurement_reflns_used 40540

loop_
_symmetry_equiv_pos_as_xyz
'x, y, z'
'-x, -y, z'
'y, -x, -z'
'-y, x, -z'
'x+1/2, y+1/2, z+1/2'
'-x+1/2, -y+1/2, z+1/2'
'y+1/2, -x+1/2, -z+1/2'
'-y+1/2, x+1/2, -z+1/2'

loop_
_atom_site_label
_atom_site_type_symbol
_atom_site_fract_x
_atom_site_fract_y
_atom_site_fract_z
_atom_site_U_iso_or_equiv
_atom_site_adp_type
_atom_site_occupancy
_atom_site_site_symmetry_order
_atom_site_calc_flag
_atom_site_refinement_flags_posn
_atom_site_refinement_flags_adp
_atom_site_refinement_flags_occupancy
_atom_site_disorder_assembly
_atom_site_disorder_group
Fe Fe 0.32414(2) 0.19721(2) 0.39761(4) 0.03225(15) Uani 1 1 d . . . . .
P1 P 0.34300(4) 0.19020(4) 0.23867(6) 0.02957(19) Uani 1 1 d . . . . .
P2 P 0.36526(4) 0.14807(4) 0.52563(6) 0.0355(2) Uani 1 1 d . . . . .
N1 N 0.25477(12) 0.14912(11) 0.3953(2) 0.0276(6) Uani 1 1 d . . . . .
C2 C 0.23365(15) 0.11626(14) 0.4640(2) 0.0304(7) Uani 1 1 d . U . . .
C3 C 0.25127(16) 0.11318(15) 0.5515(2) 0.0335(8) Uani 1 1 d . U . . .
C4 C 0.22237(17) 0.07579(17) 0.6057(3) 0.0409(8) Uani 1 1 d . U . . .
H4 H 0.233347 0.073862 0.665339 0.049 Uiso 1 1 calc R . . . .
C5 C 0.17772(18) 0.04057(17) 0.5775(3) 0.0417(9) Uani 1 1 d D U . . .
C6 C 0.16295(16) 0.04279(16) 0.4910(3) 0.0369(8) Uani 1 1 d . U . . .
H6 H 0.133804 0.018805 0.469573 0.044 Uiso 1 1 calc R . . . .
C7 C 0.19043(15) 0.08008(15) 0.4339(2) 0.0310(7) Uani 1 1 d . U . . .
C8 C 0.18457(14) 0.09027(14) 0.3426(2) 0.0292(7) Uani 1 1 d . U . . .
C9 C 0.15211(14) 0.06475(14) 0.2776(3) 0.0300(7) Uani 1 1 d . U . . .
H9 H 0.127002 0.034731 0.291908 0.036 Uiso 1 1 calc R . . . .
C10 C 0.15661(14) 0.08323(16) 0.1928(3) 0.0329(8) Uani 1 1 d . U . . .
C11 C 0.19374(14) 0.12826(16) 0.1745(3) 0.0321(7) Uani 1 1 d . U . . .
H11 H 0.195646 0.141707 0.116102 0.039 Uiso 1 1 calc R . . . .
C12 C 0.22766(14) 0.15412(14) 0.2364(2) 0.0291(7) Uani 1 1 d . U . . .
C13 C 0.22374(14) 0.13387(13) 0.3226(2) 0.0264(6) Uani 1 1 d . U . . .
C14 C 0.26785(15) 0.20033(15) 0.2073(2) 0.0311(7) Uani 1 1 d . U . . .
H14A H 0.254610 0.236712 0.232062 0.037 Uiso 1 1 calc R . . . .
H14B H 0.265745 0.203476 0.142949 0.037 Uiso 1 1 calc R . . . .
C15 C 0.29891(16) 0.14795(16) 0.5900(2) 0.0339(7) Uani 1 1 d . U . . .
H15A H 0.307349 0.133365 0.649204 0.041 Uiso 1 1 calc R . . . .
H15B H 0.285734 0.187516 0.596439 0.041 Uiso 1 1 calc R . . . .
C16A C 0.1513(6) 0.0011(7) 0.6469(9) 0.0459(16) Uani 0.529(15) 1 d D U P A 1
C17A C 0.0872(5) 0.0007(8) 0.6334(9) 0.072(4) Uani 0.529(15) 1 d D U P A 1
H17A H 0.071731 0.038119 0.647608 0.109 Uiso 0.529(15) 1 calc GR . P A 1
H17B H 0.070002 -0.027808 0.671479 0.109 Uiso 0.529(15) 1 calc GR . P A 1
H17C H 0.078684 -0.008324 0.572294 0.109 Uiso 0.529(15) 1 calc GR . P A 1
C18A C 0.1758(9) -0.0579(8) 0.6288(13) 0.072(4) Uani 0.529(15) 1 d D U P A 1
H18A H 0.164203 -0.070443 0.570471 0.109 Uiso 0.529(15) 1 calc GR . P A 1
H18B H 0.161615 -0.084656 0.672568 0.109 Uiso 0.529(15) 1 calc GR . P A 1
H18C H 0.217196 -0.056338 0.631822 0.109 Uiso 0.529(15) 1 calc GR . P A 1
C19A C 0.1629(7) 0.0159(5) 0.7428(7) 0.068(3) Uani 0.529(15) 1 d D U P A 1
H19A H 0.203807 0.016708 0.753046 0.101 Uiso 0.529(15) 1 calc GR . P A 1
H19B H 0.145482 -0.012759 0.780585 0.101 Uiso 0.529(15) 1 calc GR . P A 1
H19C H 0.146701 0.053091 0.756142 0.101 Uiso 0.529(15) 1 calc GR . P A 1
C16B C 0.1453(7) -0.0020(7) 0.6355(11) 0.0459(16) Uani 0.471(15) 1 d D U P A 2
C17B C 0.0923(5) -0.0272(6) 0.5940(10) 0.057(3) Uani 0.471(15) 1 d D U P A 2
H17D H 0.069138 0.003249 0.569303 0.085 Uiso 0.471(15) 1 calc GR . P A 2
H17E H 0.070527 -0.047537 0.638425 0.085 Uiso 0.471(15) 1 calc GR . P A 2
H17F H 0.103349 -0.053480 0.547471 0.085 Uiso 0.471(15) 1 calc GR . P A 2
C18B C 0.1862(9) -0.0494(9) 0.6602(13) 0.061(4) Uani 0.471(15) 1 d D U P A 2
H18D H 0.203346 -0.065069 0.607240 0.092 Uiso 0.471(15) 1 calc GR . P A 2
H18E H 0.165458 -0.079337 0.691025 0.092 Uiso 0.471(15) 1 calc GR . P A 2
H18F H 0.215879 -0.034348 0.698347 0.092 Uiso 0.471(15) 1 calc GR . P A 2
C19B C 0.1283(8) 0.0304(6) 0.7170(10) 0.071(4) Uani 0.471(15) 1 d D U P A 2
H19D H 0.161908 0.047480 0.743563 0.106 Uiso 0.471(15) 1 calc GR . P A 2
H19E H 0.110619 0.004339 0.758761 0.106 Uiso 0.471(15) 1 calc GR . P A 2
H19F H 0.101247 0.060169 0.701372 0.106 Uiso 0.471(15) 1 calc GR . P A 2
C20 C 0.12528(17) 0.05410(18) 0.1169(3) 0.0421(9) Uani 1 1 d D U . . .
C21 C 0.0920(2) 0.0988(3) 0.0652(4) 0.0680(15) Uani 1 1 d D U . . .
H21A H 0.062911 0.115511 0.102810 0.102 Uiso 1 1 calc GR . . . .
H21B H 0.073963 0.080889 0.014622 0.102 Uiso 1 1 calc GR . . . .
H21C H 0.117919 0.128470 0.045193 0.102 Uiso 1 1 calc GR . . . .
C22 C 0.0844(2) 0.0085(2) 0.1493(4) 0.0597(13) Uani 1 1 d D U . . .
H22A H 0.105712 -0.021167 0.179561 0.090 Uiso 1 1 calc GR . . . .
H22B H 0.064260 -0.007937 0.099469 0.090 Uiso 1 1 calc GR . . . .
H22C H 0.057054 0.025505 0.189666 0.090 Uiso 1 1 calc GR . . . .
C23 C 0.1690(2) 0.0269(3) 0.0578(4) 0.0626(14) Uani 1 1 d D U . . .
H23A H 0.198658 0.054455 0.044087 0.094 Uiso 1 1 calc GR . . . .
H23B H 0.150727 0.014402 0.003645 0.094 Uiso 1 1 calc GR . . . .
H23C H 0.185766 -0.005809 0.087469 0.094 Uiso 1 1 calc GR . . . .
C24 C 0.37911(18) 0.25450(18) 0.1898(3) 0.0420(9) Uani 1 1 d . U . . .
C25 C 0.4431(2) 0.2488(3) 0.1914(5) 0.0721(16) Uani 1 1 d . U . . .
H25A H 0.455251 0.236608 0.249679 0.108 Uiso 1 1 calc GR . . . .
H25B H 0.460389 0.285370 0.177574 0.108 Uiso 1 1 calc GR . . . .
H25C H 0.454896 0.220604 0.148138 0.108 Uiso 1 1 calc GR . . . .
C26 C 0.3613(3) 0.3048(2) 0.2441(4) 0.0747(18) Uani 1 1 d . U . . .
H26A H 0.320601 0.311302 0.236660 0.112 Uiso 1 1 calc GR . . . .
H26B H 0.382245 0.338383 0.225178 0.112 Uiso 1 1 calc GR . . . .
H26C H 0.369411 0.297236 0.305796 0.112 Uiso 1 1 calc GR . . . .
C27 C 0.3599(3) 0.2687(2) 0.0953(4) 0.0642(14) Uani 1 1 d . U . . .
H27A H 0.368815 0.236864 0.056642 0.096 Uiso 1 1 calc GR . . . .
H27B H 0.379718 0.302666 0.074903 0.096 Uiso 1 1 calc GR . . . .
H27C H 0.318964 0.275565 0.094618 0.096 Uiso 1 1 calc GR . . . .
C28 C 0.36777(16) 0.12312(17) 0.1823(3) 0.0372(8) Uani 1 1 d . U . . .
C29 C 0.3714(3) 0.1281(2) 0.0836(3) 0.0612(13) Uani 1 1 d . U . . .
H29A H 0.333784 0.136648 0.059947 0.092 Uiso 1 1 calc GR . . . .
H29B H 0.384923 0.092225 0.059085 0.092 Uiso 1 1 calc GR . . . .
H29C H 0.397688 0.158496 0.068080 0.092 Uiso 1 1 calc GR . . . .
C30 C 0.3294(2) 0.07442(18) 0.2068(4) 0.0514(11) Uani 1 1 d . U . . .
H30A H 0.324348 0.073655 0.270350 0.077 Uiso 1 1 calc GR . . . .
H30B H 0.346396 0.038727 0.187522 0.077 Uiso 1 1 calc GR . . . .
H30C H 0.292486 0.079332 0.178546 0.077 Uiso 1 1 calc GR . . . .
C31 C 0.42737(19) 0.1090(2) 0.2187(4) 0.0558(12) Uani 1 1 d . U . . .
H31A H 0.453919 0.139039 0.202461 0.084 Uiso 1 1 calc GR . . . .
H31B H 0.440319 0.072894 0.194189 0.084 Uiso 1 1 calc GR . . . .
H31C H 0.425520 0.105986 0.282468 0.084 Uiso 1 1 calc GR . . . .
C32 C 0.41585(19) 0.1925(2) 0.5931(3) 0.0516(11) Uani 1 1 d . U . . .
C33 C 0.4609(3) 0.2155(4) 0.5295(4) 0.088(2) Uani 1 1 d . U . . .
H33A H 0.481406 0.183734 0.503013 0.132 Uiso 1 1 calc GR . . . .
H33B H 0.487571 0.239599 0.561348 0.132 Uiso 1 1 calc GR . . . .
H33C H 0.442379 0.237648 0.483559 0.132 Uiso 1 1 calc GR . . . .
C34 C 0.3832(2) 0.2423(2) 0.6320(4) 0.0619(14) Uani 1 1 d . U . . .
H34A H 0.362145 0.261617 0.585663 0.093 Uiso 1 1 calc GR . . . .
H34B H 0.409842 0.268810 0.659035 0.093 Uiso 1 1 calc GR . . . .
H34C H 0.356706 0.228306 0.676269 0.093 Uiso 1 1 calc GR . . . .
C35 C 0.4453(2) 0.1612(2) 0.6690(3) 0.0548(12) Uani 1 1 d . U . . .
H35A H 0.416739 0.147380 0.710157 0.082 Uiso 1 1 calc GR . . . .
H35B H 0.471022 0.187266 0.699112 0.082 Uiso 1 1 calc GR . . . .
H35C H 0.466917 0.129130 0.645846 0.082 Uiso 1 1 calc GR . . . .
C36 C 0.3894(2) 0.0721(2) 0.5221(3) 0.0558(12) Uani 1 1 d . U . . .
C37 C 0.4515(3) 0.0718(4) 0.4872(5) 0.089(2) Uani 1 1 d . U . . .
H37A H 0.454195 0.096418 0.435867 0.133 Uiso 1 1 calc GR . . . .
H37B H 0.462211 0.033151 0.471105 0.133 Uiso 1 1 calc GR . . . .
H37C H 0.477041 0.085748 0.532859 0.133 Uiso 1 1 calc GR . . . .
C38 C 0.3528(3) 0.0421(2) 0.4547(5) 0.0755(18) Uani 1 1 d . U . . .
H38A H 0.313469 0.041018 0.475112 0.113 Uiso 1 1 calc GR . . . .
H38B H 0.366603 0.003348 0.446392 0.113 Uiso 1 1 calc GR . . . .
H38C H 0.354650 0.062555 0.399082 0.113 Uiso 1 1 calc GR . . . .
C39 C 0.3844(3) 0.0407(2) 0.6088(4) 0.0671(15) Uani 1 1 d . U . . .
H39A H 0.409035 0.058589 0.652187 0.101 Uiso 1 1 calc GR . . . .
H39B H 0.395810 0.001135 0.600720 0.101 Uiso 1 1 calc GR . . . .
H39C H 0.345066 0.042066 0.629106 0.101 Uiso 1 1 calc GR . . . .
C40 C 0.29907(19) 0.27675(17) 0.4460(3) 0.0404(9) Uani 1 1 d . U . . .
H40A H 0.288727 0.271122 0.507995 0.048 Uiso 1 1 calc R . . . .
H40B H 0.333183 0.301093 0.445506 0.048 Uiso 1 1 calc R . . . .
C41 C 0.2528(2) 0.31021(17) 0.4059(3) 0.0413(9) Uani 1 1 d . U . . .
C42 C 0.2613(3) 0.36633(19) 0.3796(3) 0.0530(11) Uani 1 1 d . U . . .
H42 H 0.297961 0.382553 0.383944 0.064 Uiso 1 1 calc R . . . .
C43 C 0.2168(3) 0.3988(2) 0.3473(3) 0.0661(16) Uani 1 1 d . U . . .
H43 H 0.223566 0.436708 0.329647 0.079 Uiso 1 1 calc R . . . .
C44 C 0.1628(3) 0.3765(2) 0.3404(3) 0.0643(15) Uani 1 1 d . U . . .
H44 H 0.132194 0.399352 0.320876 0.077 Uiso 1 1 calc R . . . .
C45 C 0.1543(2) 0.3206(2) 0.3624(3) 0.0566(12) Uani 1 1 d . U . . .
H45 H 0.117702 0.304375 0.356023 0.068 Uiso 1 1 calc R . . . .
C46 C 0.19861(19) 0.28771(18) 0.3939(3) 0.0449(9) Uani 1 1 d . U . . .
H46 H 0.191915 0.249071 0.407681 0.054 Uiso 1 1 calc R . . . .

loop_
_atom_site_aniso_label
_atom_site_aniso_U_11
_atom_site_aniso_U_22
_atom_site_aniso_U_33
_atom_site_aniso_U_23
_atom_site_aniso_U_13
_atom_site_aniso_U_12
Fe 0.0339(3) 0.0335(3) 0.0294(3) -0.0001(2) 0.0001(2) -0.0047(2)
P1 0.0285(4) 0.0330(4) 0.0272(4) 0.0011(3) 0.0003(3) -0.0053(3)
P2 0.0335(4) 0.0415(5) 0.0314(5) 0.0031(4) -0.0023(4) 0.0013(4)
N1 0.0277(13) 0.0275(13) 0.0276(15) 0.0028(12) -0.0003(12) -0.0035(10)
C2 0.0320(17) 0.0272(16) 0.0321(19) 0.0010(14) 0.0030(14) -0.0020(13)
C3 0.0362(18) 0.0330(18) 0.0313(19) 0.0022(15) 0.0030(15) -0.0040(14)
C4 0.047(2) 0.042(2) 0.034(2) 0.0069(17) 0.0033(17) -0.0070(16)
C5 0.045(2) 0.039(2) 0.041(2) 0.0102(17) 0.0088(17) -0.0066(17)
C6 0.0322(18) 0.0318(18) 0.047(2) 0.0027(16) 0.0076(16) -0.0057(14)
C7 0.0286(16) 0.0291(16) 0.0354(19) 0.0006(14) 0.0025(14) -0.0034(13)
C8 0.0226(15) 0.0273(16) 0.038(2) 0.0003(13) 0.0047(13) 0.0010(13)
C9 0.0227(15) 0.0274(15) 0.040(2) -0.0028(14) 0.0008(14) -0.0017(12)
C10 0.0239(15) 0.0348(18) 0.040(2) -0.0045(15) -0.0030(14) -0.0007(13)
C11 0.0287(16) 0.0366(18) 0.0309(18) 0.0040(14) -0.0045(14) 0.0017(14)
C12 0.0239(14) 0.0304(16) 0.0330(18) 0.0027(14) -0.0021(13) 0.0010(12)
C13 0.0236(15) 0.0249(15) 0.0308(17) -0.0003(13) 0.0004(13) 0.0009(12)
C14 0.0299(16) 0.0349(18) 0.0283(18) 0.0080(14) -0.0023(13) -0.0023(13)
C15 0.0402(19) 0.0343(17) 0.0272(18) 0.0013(14) -0.0002(15) -0.0019(14)
C16A 0.055(3) 0.043(3) 0.040(4) 0.009(2) 0.005(3) -0.020(2)
C17A 0.060(5) 0.100(10) 0.058(7) 0.033(6) 0.009(5) -0.024(6)
C18A 0.091(10) 0.056(6) 0.071(13) 0.022(7) 0.020(8) -0.011(7)
C19A 0.096(9) 0.068(6) 0.039(5) 0.017(4) 0.006(5) -0.031(6)
C16B 0.055(3) 0.043(3) 0.040(4) 0.009(2) 0.005(3) -0.020(2)
C17B 0.051(5) 0.058(7) 0.060(8) 0.023(5) 0.004(5) -0.028(5)
C18B 0.072(8) 0.062(8) 0.049(11) 0.029(7) -0.010(6) -0.008(6)
C19B 0.098(10) 0.058(6) 0.057(7) 0.003(5) 0.035(6) -0.039(6)
C20 0.0371(19) 0.053(2) 0.037(2) -0.0097(17) -0.0023(16) -0.0085(16)
C21 0.060(3) 0.080(4) 0.064(3) -0.007(3) -0.028(3) -0.006(3)
C22 0.051(3) 0.073(3) 0.055(3) -0.025(2) 0.007(2) -0.024(2)
C23 0.057(3) 0.073(3) 0.058(3) -0.028(3) 0.010(2) -0.014(2)
C24 0.044(2) 0.043(2) 0.040(2) 0.0015(17) 0.0085(17) -0.0168(17)
C25 0.049(3) 0.071(3) 0.096(5) 0.006(3) 0.003(3) -0.026(3)
C26 0.106(5) 0.038(2) 0.080(4) -0.001(3) 0.041(4) -0.022(3)
C27 0.083(4) 0.061(3) 0.049(3) 0.015(2) 0.002(3) -0.025(3)
C28 0.0370(18) 0.039(2) 0.036(2) -0.0012(15) 0.0048(16) 0.0035(15)
C29 0.083(4) 0.059(3) 0.041(3) -0.007(2) 0.002(2) 0.013(3)
C30 0.050(2) 0.035(2) 0.069(3) -0.006(2) 0.010(2) 0.0013(18)
C31 0.039(2) 0.062(3) 0.066(3) -0.004(2) 0.001(2) 0.005(2)
C32 0.047(2) 0.068(3) 0.040(2) 0.013(2) -0.0174(19) -0.018(2)
C33 0.064(3) 0.136(6) 0.064(4) 0.044(4) -0.021(3) -0.055(4)
C34 0.073(3) 0.045(2) 0.068(3) 0.001(2) -0.036(3) -0.014(2)
C35 0.049(2) 0.071(3) 0.044(3) 0.014(2) -0.013(2) -0.010(2)
C36 0.068(3) 0.054(3) 0.045(3) -0.004(2) -0.011(2) 0.029(2)
C37 0.075(4) 0.128(6) 0.063(4) -0.012(4) -0.005(3) 0.056(4)
C38 0.097(4) 0.053(3) 0.077(4) -0.023(3) -0.028(3) 0.033(3)
C39 0.092(4) 0.041(2) 0.068(3) 0.004(2) -0.014(3) 0.020(2)
C40 0.053(2) 0.0361(19) 0.032(2) -0.0046(15) -0.0048(17) -0.0004(17)
C41 0.063(2) 0.0369(19) 0.0242(18) -0.0047(15) 0.0027(17) 0.0072(17)
C42 0.082(3) 0.037(2) 0.040(2) -0.0024(18) -0.004(2) 0.004(2)
C43 0.125(5) 0.036(2) 0.037(3) -0.0007(18) -0.007(3) 0.019(3)
C44 0.091(4) 0.052(3) 0.050(3) -0.009(2) -0.020(3) 0.025(3)
C45 0.063(3) 0.061(3) 0.046(3) -0.006(2) -0.007(2) 0.016(2)
C46 0.054(2) 0.042(2) 0.039(2) -0.0026(18) 0.0031(19) 0.0080(17)

loop_
_atom_type_symbol
_atom_type_description
_atom_type_scat_dispersion_real
_atom_type_scat_dispersion_imag
_atom_type_scat_source
C C 0.0181 0.0091 'International Tables Vol C Tables 4.2.6.8 and 6.1.1.4'
H H 0.0000 0.0000 'International Tables Vol C Tables 4.2.6.8 and 6.1.1.4'
Fe Fe -1.1336 3.1974 'International Tables Vol C Tables 4.2.6.8 and 6.1.1.4'
N N 0.0311 0.0180 'International Tables Vol C Tables 4.2.6.8 and 6.1.1.4'
P P 0.2955 0.4335 'International Tables Vol C Tables 4.2.6.8 and 6.1.1.4'

loop_
_exptl_crystal_face_index_h
_exptl_crystal_face_index_k
_exptl_crystal_face_index_l
_exptl_crystal_face_perp_dist
-9 -10 5 0.0572
-3 4 -9 0.0665
-8 10 -6 0.0519
-8 12 -3 0.0554
-11 9 4 0.0569
-4 14 4 0.0600
-15 -1 -3 0.0885
4 -13 -4 0.0422
11 -9 -4 0.0336
12 6 4 0.0724
-11 -4 7 0.0481
-7 12 4 0.0444
14 -5 -1 0.0532
6 11 6 0.0707
-5 -14 3 0.0620
-1 1 -10 0.0650

loop_
_geom_angle_atom_site_label_1
_geom_angle_atom_site_label_2
_geom_angle_atom_site_label_3
_geom_angle
P2 Fe P1 132.46(4)
N1 Fe P1 95.28(9)
N1 Fe P2 93.98(9)
N1 Fe C40 106.48(15)
C40 Fe P1 117.09(12)
C40 Fe P2 104.50(12)
C14 P1 Fe 94.21(12)
C14 P1 C24 103.02(18)
C14 P1 C28 106.58(18)
C24 P1 Fe 114.49(14)
C24 P1 C28 110.54(18)
C28 P1 Fe 123.91(13)
C15 P2 Fe 95.18(12)
C15 P2 C32 104.1(2)
C15 P2 C36 105.7(2)
C32 P2 Fe 114.78(15)
C36 P2 Fe 122.87(16)
C36 P2 C32 110.6(2)
C2 N1 Fe 126.5(2)
C13 N1 Fe 126.8(2)
C13 N1 C2 105.8(3)
N1 C2 C3 129.8(3)
N1 C2 C7 110.4(3)
C3 C2 C7 119.7(3)
C2 C3 C15 124.3(3)
C4 C3 C2 117.2(3)
C4 C3 C15 118.5(4)
C3 C4 C5 124.0(4)
C4 C5 C16A 116.6(6)
C4 C5 C16B 125.3(7)
C6 C5 C4 117.6(4)
C6 C5 C16A 125.8(6)
C6 C5 C16B 117.0(7)
C5 C6 C7 120.6(4)
C2 C7 C8 106.8(3)
C6 C7 C2 120.8(4)
C6 C7 C8 132.3(4)
C9 C8 C7 132.9(3)
C9 C8 C13 121.3(3)
C13 C8 C7 105.7(3)
C10 C9 C8 119.7(3)
C9 C10 C11 118.4(3)
C9 C10 C20 122.3(3)
C11 C10 C20 119.2(4)
C12 C11 C10 124.0(4)
C11 C12 C13 117.0(3)
C11 C12 C14 118.7(3)
C13 C12 C14 124.2(3)
N1 C13 C8 111.2(3)
N1 C13 C12 129.2(3)
C12 C13 C8 119.5(3)
C12 C14 P1 115.6(2)
C3 C15 P2 115.0(3)
C17A C16A C5 108.1(10)
C17A C16A C18A 110.1(13)
C17A C16A C19A 107.9(12)
C18A C16A C5 105.8(13)
C19A C16A C5 116.7(10)
C19A C16A C18A 108.2(12)
C17B C16B C5 114.9(11)
C17B C16B C18B 109.6(13)
C18B C16B C5 107.9(15)
C19B C16B C5 106.1(11)
C19B C16B C17B 108.8(13)
C19B C16B C18B 109.5(14)
C21 C20 C10 109.1(4)
C22 C20 C10 111.9(4)
C22 C20 C21 109.2(4)
C23 C20 C10 108.2(3)
C23 C20 C21 109.4(5)
C23 C20 C22 109.0(4)
C25 C24 P1 111.7(4)
C25 C24 C27 109.0(4)
C26 C24 P1 106.7(3)
C26 C24 C25 109.8(5)
C26 C24 C27 105.2(5)
C27 C24 P1 114.1(3)
C29 C28 P1 114.0(3)
C29 C28 C31 108.9(4)
C30 C28 P1 109.7(3)
C30 C28 C29 109.8(4)
C30 C28 C31 106.9(4)
C31 C28 P1 107.3(3)
C33 C32 P2 106.6(4)
C33 C32 C35 109.5(4)
C34 C32 P2 108.7(3)
C34 C32 C33 108.9(5)
C34 C32 C35 107.6(4)
C35 C32 P2 115.4(3)
C37 C36 P2 107.4(5)
C38 C36 P2 106.9(3)
C38 C36 C37 107.4(5)
C38 C36 C39 108.6(5)
C39 C36 P2 114.6(3)
C39 C36 C37 111.6(5)
C41 C40 Fe 122.6(3)
C42 C41 C40 121.3(4)
C46 C41 C40 121.8(4)
C46 C41 C42 116.9(4)
C43 C42 C41 121.1(5)
C44 C43 C42 121.0(5)
C45 C44 C43 118.7(5)
C44 C45 C46 120.7(5)
C45 C46 C41 121.5(4)

loop_
_geom_bond_atom_site_label_1
_geom_bond_atom_site_label_2
_geom_bond_distance
Fe P1 2.4801(10)
Fe P2 2.4769(11)
Fe N1 1.995(3)
Fe C40 2.105(4)
P1 C14 1.855(4)
P1 C24 1.896(4)
P1 C28 1.897(4)
P2 C15 1.852(4)
P2 C32 1.897(5)
P2 C36 1.883(5)
N1 C2 1.400(5)
N1 C13 1.380(5)
C2 C3 1.405(5)
C2 C7 1.409(5)
C3 C4 1.391(5)
C3 C15 1.513(5)
C4 C5 1.411(6)
C5 C6 1.372(6)
C5 C16A 1.545(14)
C5 C16B 1.544(16)
C6 C7 1.401(5)
C7 C8 1.425(5)
C8 C9 1.393(5)
C8 C13 1.418(5)
C9 C10 1.375(6)
C10 C11 1.407(5)
C10 C20 1.540(5)
C11 C12 1.383(5)
C12 C13 1.408(5)
C12 C14 1.514(5)
C16A C17A 1.529(16)
C16A C18A 1.535(17)
C16A C19A 1.535(15)
C16B C17B 1.525(16)
C16B C18B 1.527(18)
C16B C19B 1.518(17)
C20 C21 1.536(7)
C20 C22 1.529(6)
C20 C23 1.516(6)
C24 C25 1.517(7)
C24 C26 1.510(7)
C24 C27 1.555(7)
C28 C29 1.518(7)
C28 C30 1.513(6)
C28 C31 1.551(6)
C32 C33 1.542(7)
C32 C34 1.527(8)
C32 C35 1.543(6)
C36 C37 1.561(9)
C36 C38 1.523(8)
C36 C39 1.526(8)
C40 C41 1.481(6)
C41 C42 1.400(6)
C41 C46 1.399(7)
C42 C43 1.392(8)
C43 C44 1.383(9)
C44 C45 1.378(8)
C45 C46 1.391(7)

loop_
_geom_torsion_atom_site_label_1
_geom_torsion_atom_site_label_2
_geom_torsion_atom_site_label_3
_geom_torsion_atom_site_label_4
_geom_torsion
Fe P1 C14 C12 -64.7(3)
Fe P1 C24 C25 91.0(4)
Fe P1 C24 C26 -29.0(4)
Fe P1 C24 C27 -144.7(3)
Fe P1 C28 C29 174.9(3)
Fe P1 C28 C30 51.3(4)
Fe P1 C28 C31 -64.5(3)
Fe P2 C15 C3 64.8(3)
Fe P2 C32 C33 -53.8(5)
Fe P2 C32 C34 63.4(4)
Fe P2 C32 C35 -175.5(3)
Fe P2 C36 C37 85.6(4)
Fe P2 C36 C38 -29.5(5)
Fe P2 C36 C39 -149.9(4)
Fe N1 C2 C3 7.3(5)
Fe N1 C2 C7 -169.0(2)
Fe N1 C13 C8 167.7(2)
Fe N1 C13 C12 -10.2(5)
Fe C40 C41 C42 -126.2(4)
Fe C40 C41 C46 55.0(5)
N1 C2 C3 C4 -179.4(4)
N1 C2 C3 C15 1.1(6)
N1 C2 C7 C6 179.7(3)
N1 C2 C7 C8 0.5(4)
C2 N1 C13 C8 -2.3(4)
C2 N1 C13 C12 179.8(3)
C2 C3 C4 C5 1.3(6)
C2 C3 C15 P2 -48.5(5)
C2 C7 C8 C9 174.7(4)
C2 C7 C8 C13 -1.8(4)
C3 C2 C7 C6 2.9(5)
C3 C2 C7 C8 -176.2(3)
C3 C4 C5 C6 1.3(6)
C3 C4 C5 C16A 179.1(8)
C3 C4 C5 C16B 179.1(9)
C4 C3 C15 P2 131.9(3)
C4 C5 C6 C7 -1.8(6)
C4 C5 C16A C17A 139.5(10)
C4 C5 C16A C18A -102.6(12)
C4 C5 C16A C19A 17.7(15)
C4 C5 C16B C17B 169.6(10)
C4 C5 C16B C18B -67.8(14)
C4 C5 C16B C19B 49.4(15)
C5 C6 C7 C2 -0.2(6)
C5 C6 C7 C8 178.6(4)
C6 C5 C16A C17A -42.9(15)
C6 C5 C16A C18A 75.0(13)
C6 C5 C16A C19A -164.7(10)
C6 C5 C16B C17B -12.6(16)
C6 C5 C16B C18B 109.9(12)
C6 C5 C16B C19B -132.8(11)
C6 C7 C8 C9 -4.3(7)
C6 C7 C8 C13 179.2(4)
C7 C2 C3 C4 -3.3(5)
C7 C2 C3 C15 177.1(3)
C7 C8 C9 C10 -178.2(4)
C7 C8 C13 N1 2.6(4)
C7 C8 C13 C12 -179.3(3)
C8 C9 C10 C11 -0.8(5)
C8 C9 C10 C20 175.4(3)
C9 C8 C13 N1 -174.4(3)
C9 C8 C13 C12 3.7(5)
C9 C10 C11 C12 2.2(5)
C9 C10 C20 C21 127.9(4)
C9 C10 C20 C22 7.0(5)
C9 C10 C20 C23 -113.1(5)
C10 C11 C12 C13 -0.6(5)
C10 C11 C12 C14 177.1(3)
C11 C10 C20 C21 -55.9(5)
C11 C10 C20 C22 -176.8(4)
C11 C10 C20 C23 63.1(5)
C11 C12 C13 N1 175.4(3)
C11 C12 C13 C8 -2.3(5)
C11 C12 C14 P1 -126.2(3)
C13 N1 C2 C3 177.4(4)
C13 N1 C2 C7 1.0(4)
C13 C8 C9 C10 -2.1(5)
C13 C12 C14 P1 51.3(4)
C14 P1 C24 C25 -168.1(4)
C14 P1 C24 C26 71.8(4)
C14 P1 C24 C27 -43.9(4)
C14 P1 C28 C29 67.9(4)
C14 P1 C28 C30 -55.7(4)
C14 P1 C28 C31 -171.5(3)
C14 C12 C13 N1 -2.2(6)
C14 C12 C13 C8 -179.9(3)
C15 P2 C32 C33 -156.4(4)
C15 P2 C32 C34 -39.2(4)
C15 P2 C32 C35 81.8(4)
C15 P2 C36 C37 -167.4(4)
C15 P2 C36 C38 77.5(5)
C15 P2 C36 C39 -42.9(5)
C15 C3 C4 C5 -179.2(4)
C16A C5 C6 C7 -179.4(8)
C16B C5 C6 C7 -179.8(8)
C20 C10 C11 C12 -174.1(3)
C24 P1 C14 C12 179.0(3)
C24 P1 C28 C29 -43.4(4)
C24 P1 C28 C30 -167.0(3)
C24 P1 C28 C31 77.2(3)
C28 P1 C14 C12 62.6(3)
C28 P1 C24 C25 -54.6(4)
C28 P1 C24 C26 -174.6(4)
C28 P1 C24 C27 69.7(4)
C32 P2 C15 C3 -178.0(3)
C32 P2 C36 C37 -55.3(4)
C32 P2 C36 C38 -170.4(4)
C32 P2 C36 C39 69.2(5)
C36 P2 C15 C3 -61.4(3)
C36 P2 C32 C33 90.5(5)
C36 P2 C32 C34 -152.3(4)
C36 P2 C32 C35 -31.2(5)
C40 C41 C42 C43 -175.8(4)
C40 C41 C46 C45 175.1(4)
C41 C42 C43 C44 0.2(8)
C42 C41 C46 C45 -3.8(6)
C42 C43 C44 C45 -3.0(8)
C43 C44 C45 C46 2.3(8)
C44 C45 C46 C41 1.2(7)
C46 C41 C42 C43 3.1(7)

loop_
_exptl_oxdiff_crystal_face_indexfrac_h
_exptl_oxdiff_crystal_face_indexfrac_k
_exptl_oxdiff_crystal_face_indexfrac_l
_exptl_oxdiff_crystal_face_x
_exptl_oxdiff_crystal_face_y
_exptl_oxdiff_crystal_face_z
-9.0003 -10.0006 4.9991 -0.1230 0.5890 -0.8128
-3.0007 4.0009 -8.9997 -0.0640 0.3520 0.8936
-8.0003 10.0016 -5.9998 -0.6320 0.2283 0.7815
-7.9999 12.0016 -2.9998 -0.7991 0.0291 0.5802
-10.9996 9.0013 3.9999 -0.9994 -0.0053 -0.1487
-3.9991 14.0014 4.0003 -0.8909 -0.5162 0.0557
-15.0007 -0.9992 -3.0005 -0.5659 0.8460 0.1273
3.9992 -13.0013 -4.0003 0.8482 0.4780 -0.0246
10.9996 -9.0013 -3.9999 0.9994 0.0053 0.1487
12.0009 5.9998 4.0006 0.1870 -0.9411 -0.0808
-10.9999 -4.0000 6.9992 -0.5257 0.3692 -0.8160
-6.9993 12.0013 4.0001 -0.9435 -0.3027 -0.0274
14.0001 -5.0012 -0.9996 0.8850 -0.4073 0.0305
6.0012 11.0005 6.0005 -0.3570 -0.9400 -0.1431
-5.0005 -14.0012 2.9992 0.2863 0.6411 -0.7334
-1.0008 1.0005 -9.9998 0.1833 0.4163 0.9022

loop_
_twin_individual_id
_twin_individual_mass_fraction_refined
1 0.981(4)
2 0.019(4)
